data_9016318
loop_
_publ_author_name
'Tudo, J.'
'Jolibois, B.'
'Laplace, G.'
'Nowogrocki, G.'

_publ_section_title
;
 Structure cristalline du sulfate acide d'indium(III) hydrate
;
_journal_issue 7
_journal_name_full 'Acta Crystallographica, Section B'
_journal_page_first 1580
_journal_page_last 1583
_journal_paper_doi 10.1107/S0567740879007172
_journal_volume 35
_journal_year 1979
_chemical_formula_sum 'In O12 S2'
_space_group_IT_number 62
_symmetry_space_group_name_Hall '-P 2c 2n'
_symmetry_space_group_name_H-M 'P n a m'
_cell_angle_alpha 90
_cell_angle_beta 90
_cell_angle_gamma 90
_cell_length_a 9.997
_cell_length_b 5.477
_cell_length_c 18.443
_cell_formula_units_Z 4
_cell_volume 1009.820
_database_code_amcsd 0009685
_exptl_crystal_density_diffrn 2.440
_cod_duplicate_entry 1004045
_cod_original_formula_sum 'In S2 O12'
_cod_database_code 9016318
_amcsd_formula_title 'H9 In O12 S2'

loop_
_space_group_symop_operation_xyz
x,y,z
x,y,1/2-z
-x,-y,1/2+z
1/2-x,1/2+y,1/2+z
1/2+x,1/2-y,1/2-z
1/2+x,1/2-y,z
1/2-x,1/2+y,-z
-x,-y,-z

loop_
_atom_site_label
_atom_site_fract_x
_atom_site_fract_y
_atom_site_fract_z
In1 0.00000 0.00000 0.00000
S1 0.24034 0.28039 0.09149
O1 -0.01137 0.74873 0.09093
O2 0.24533 0.49915 0.13547
O3 0.28457 0.06446 0.12996
O4 0.32268 0.30916 0.02476
O5 0.09998 0.25349 0.06732
O6 0.39459 0.56932 0.25000
O7 0.63566 0.57653 0.25000

loop_
_cod_related_entry_id
_cod_related_entry_database
_cod_related_entry_code
1 AMCSD 0009685
